data_7226628
loop_
_publ_author_name
'Wang, Kangcai'
'Liu, Tianlin'
'Liu, Yuji'
'Tian, Xin'
'Sun, Jie'
'Zhang, Qinghua'

_publ_section_title
;
 Fluorescent heterometallic MOFs: tunable framework charges and
 application for explosives detection
;
_journal_issue 42
_journal_name_full CrystEngComm
_journal_page_first 8301
_journal_paper_doi 10.1039/C6CE01818A
_journal_volume 18
_journal_year 2016
_chemical_formula_moiety '0.25(C192 H96 Cd12 K12 O96), 0.5(C2 H6 O2), 2(C2 H7 N), 2(C H4 O), 2(C4 N O)'
_chemical_formula_sum 'C63 H49 Cd3 K3 N4 O29'
_chemical_formula_weight 1780.56
_space_group_crystal_system monoclinic
_space_group_IT_number 15
_space_group_name_Hall '-C 2yc'
_space_group_name_H-M_alt 'C 1 2/c 1'
_symmetry_space_group_name_Hall '-C 2yc'
_symmetry_space_group_name_H-M 'C 1 2/c 1'
_atom_sites_solution_hydrogens mixed
_atom_sites_solution_primary direct
_audit_creation_date 2016-04-18
_audit_creation_method
;
Olex2 1.2
(compiled 2016.02.19 svn.r3266 for OlexSys, GUI svn.r5155)
;
_audit_update_record
;
2016-04-27 deposited with the CCDC.
2016-09-23 downloaded from the CCDC.
;
_cell_angle_alpha 90
_cell_angle_beta 118.431(2)
_cell_angle_gamma 90
_cell_formula_units_Z 4
_cell_length_a 19.2145(17)
_cell_length_b 26.4088(17)
_cell_length_c 17.7174(12)
_cell_measurement_reflns_used 9072
_cell_measurement_temperature 296.15
_cell_measurement_theta_max 27.523
_cell_measurement_theta_min 2.292
_cell_volume 7906.1(10)
_computing_cell_refinement 'SAINT v7.68A (Bruker, 2009)'
_computing_data_reduction 'SAINT v7.68A (Bruker, 2009)'
_computing_molecular_graphics 'Olex2 (Dolomanov et al., 2009)'
_computing_publication_material 'Olex2 (Dolomanov et al., 2009)'
_computing_structure_refinement 'ShelXL (Sheldrick, 2015)'
_computing_structure_solution 'SIR2004 (Burla et al., 2007)'
_diffrn_ambient_temperature 296.15
_diffrn_measured_fraction_theta_full 0.991
_diffrn_measured_fraction_theta_max 0.986
_diffrn_measurement_device_type 'CCD area detector'
_diffrn_measurement_method 'phi and omega scans'
_diffrn_radiation_monochromator graphite
_diffrn_radiation_type MoK\a
_diffrn_radiation_wavelength 0.71073
_diffrn_reflns_av_R_equivalents 0.0379
_diffrn_reflns_av_unetI/netI 0.0322
_diffrn_reflns_Laue_measured_fraction_full 0.991
_diffrn_reflns_Laue_measured_fraction_max 0.986
_diffrn_reflns_limit_h_max 24
_diffrn_reflns_limit_h_min -24
_diffrn_reflns_limit_k_max 32
_diffrn_reflns_limit_k_min -34
_diffrn_reflns_limit_l_max 23
_diffrn_reflns_limit_l_min -22
_diffrn_reflns_number 41139
_diffrn_reflns_point_group_measured_fraction_full 0.991
_diffrn_reflns_point_group_measured_fraction_max 0.986
_diffrn_reflns_theta_full 25.242
_diffrn_reflns_theta_max 27.600
_diffrn_reflns_theta_min 1.502
_exptl_absorpt_coefficient_mu 1.035
_exptl_absorpt_correction_T_max 0.7455
_exptl_absorpt_correction_T_min 0.6499
_exptl_absorpt_correction_type multi-scan
_exptl_absorpt_process_details
;
SADABS-2008/1 (Bruker,2008) was used for absorption correction.
wR2(int) was 0.0576 before and 0.0450 after correction.
The Ratio of minimum to maximum transmission is 0.8718.
The \l/2 correction factor is 0.0015.
;
_exptl_crystal_colour 'clear whiteish colourless'
_exptl_crystal_colour_lustre clear
_exptl_crystal_colour_modifier whiteish
_exptl_crystal_colour_primary colourless
_exptl_crystal_density_diffrn 1.496
_exptl_crystal_description needle
_exptl_crystal_F_000 3552
_exptl_crystal_size_max 0.24
_exptl_crystal_size_mid 0.22
_exptl_crystal_size_min 0.2
_refine_diff_density_max 2.539
_refine_diff_density_min -1.471
_refine_diff_density_rms 0.174
_refine_ls_extinction_method none
_refine_ls_goodness_of_fit_ref 1.072
_refine_ls_hydrogen_treatment constr
_refine_ls_matrix_type full
_refine_ls_number_parameters 467
_refine_ls_number_reflns 9055
_refine_ls_number_restraints 235
_refine_ls_restrained_S_all 1.212
_refine_ls_R_factor_all 0.0979
_refine_ls_R_factor_gt 0.0697
_refine_ls_shift/su_max 0.001
_refine_ls_shift/su_mean 0.000
_refine_ls_structure_factor_coef Fsqd
_refine_ls_weighting_details 'w=1/[\s^2^(Fo^2^)+(0.0723P)^2^+143.9703P] where P=(Fo^2^+2Fc^2^)/3'
_refine_ls_weighting_scheme calc
_refine_ls_wR_factor_gt 0.1629
_refine_ls_wR_factor_ref 0.1934
_reflns_Friedel_coverage 0.000
_reflns_number_gt 6871
_reflns_number_total 9055
_reflns_threshold_expression 'I > 2\s(I)'
_cod_data_source_file c6ce01818a2.cif
_cod_data_source_block a_sq_d
_cod_depositor_comments 'Adding full bibliography for 7226626--7226630.cif.'
_cod_database_code 7226628
_shelx_space_group_comment
;
The symmetry employed for this shelxl refinement is uniquely defined
by the following loop, which should always be used as a source of
symmetry information in preference to the above space-group names.
They are only intended as comments.
;
_olex2_refinement_description
;
1. Fixed Uiso
 At 1.2 times of:
  All C(H) groups, All N(H) groups
 At 1.5 times of:
  All C(H,H,H) groups, All O(H) groups
2. Restrained distances
 O6-C12
 1.21 with sigma of 0.02
 O13-C26
 1.21 with sigma of 0.02
 C26-N3
 1.47 with sigma of 0.02
 C29-N3
 1.47 with sigma of 0.02
 C28-N3
 1.47 with sigma of 0.02
 C31-N2
 1.47 with sigma of 0.02
 O15-C25
 1.43 with sigma of 0.02
 C30-O14
 1.43 with sigma of 0.02
 C27-C26
 1.51 with sigma of 0.02
3. Rigid bond restraints
 All non-hydrogen atoms
 with sigma for 1-2 distances of 0.01 and sigma for 1-3 distances of 0.01
4. Uiso/Uaniso restraints and constraints
Uanis(C12) \\sim Ueq: with sigma of 0.01 and sigma for terminal atoms of 0.02
Uanis(O6) \\sim Ueq: with sigma of 0.01 and sigma for terminal atoms of 0.02
Uanis(C10) \\sim Ueq: with sigma of 0.01 and sigma for terminal atoms of 0.02
Uanis(C2) \\sim Ueq: with sigma of 0.01 and sigma for terminal atoms of 0.02
Uanis(C3) \\sim Ueq: with sigma of 0.01 and sigma for terminal atoms of 0.02
Uanis(C1) \\sim Ueq: with sigma of 0.01 and sigma for terminal atoms of 0.02
Uanis(N3) \\sim Ueq: with sigma of 0.01 and sigma for terminal atoms of 0.02
Uanis(C27) \\sim Ueq: with sigma of 0.01 and sigma for terminal atoms of 0.02
Uanis(C28) \\sim Ueq: with sigma of 0.01 and sigma for terminal atoms of 0.02
Uanis(C29) \\sim Ueq: with sigma of 0.01 and sigma for terminal atoms of 0.02
Uanis(O13) \\sim Ueq: with sigma of 0.01 and sigma for terminal atoms of 0.02
Uanis(C26) \\sim Ueq: with sigma of 0.01 and sigma for terminal atoms of 0.02
Uanis(O14) \\sim Ueq: with sigma of 0.01 and sigma for terminal atoms of 0.02
Uanis(C30) \\sim Ueq: with sigma of 0.01 and sigma for terminal atoms of 0.02
Uanis(C31) \\sim Ueq: with sigma of 0.01 and sigma for terminal atoms of 0.02
Uanis(C32) \\sim Ueq: with sigma of 0.01 and sigma for terminal atoms of 0.02
Uanis(O1) \\sim Ueq: with sigma of 0.01 and sigma for terminal atoms of 0.02
5. Others
 Fixed Sof: H25A(0.5) H25B(0.5) H25C(0.5)
6.a Riding coordinates:
 N2(H2A)
6.b Aromatic/amide H refined with riding coordinates:
 C6(H6), C20(H20), C13(H13), C19(H19), C22(H22), C14(H14), C18(H18), C10(H10),
 C5(H5), C11(H11), C3(H3), C2(H2)
6.c Idealised Me refined as rotating group:
 C30(H30A,H30B,H30C), C25(H25A,H25B,H25C), C32(H32A,H32B,H32C), C31(H31A,H31B,
 H31C)
6.d Idealised tetrahedral OH refined as rotating group:
 O14(H14A)
;
_shelx_shelxl_version_number 2014/7
_olex2_submission_special_instructions 'No special instructions were received'

loop_
_space_group_symop_operation_xyz
'x, y, z'
'-x, y, -z+1/2'
'x+1/2, y+1/2, z'
'-x+1/2, y+1/2, -z+1/2'
'-x, -y, -z'
'x, -y, z-1/2'
'-x+1/2, -y+1/2, -z'
'x+1/2, -y+1/2, z-1/2'

loop_
_atom_site_label
_atom_site_type_symbol
_atom_site_fract_x
_atom_site_fract_y
_atom_site_fract_z
_atom_site_U_iso_or_equiv
_atom_site_adp_type
_atom_site_occupancy
_atom_site_site_symmetry_order
_atom_site_calc_flag
_atom_site_refinement_flags_posn
_atom_site_refinement_flags_adp
_atom_site_refinement_flags_occupancy
_atom_site_disorder_assembly
_atom_site_disorder_group
Cd2 Cd 0.89816(2) 0.63320(2) 0.86642(2) 0.02160(13) Uani 1 1 d . U . . .
Cd1 Cd 0.5000 0.36350(3) 0.2500 0.03641(18) Uani 1 2 d S TU P . .
K2 K 0.5000 0.83051(8) 0.2500 0.0329(4) Uani 1 2 d S TU P . .
K1 K 0.69525(10) 0.40755(8) 0.28858(12) 0.0586(5) Uani 1 1 d . U . . .
O6 O 0.9048(2) 0.59087(16) 0.7592(3) 0.0312(9) Uani 1 1 d D U . . .
O12 O 0.7842(3) 0.67092(17) 0.7759(3) 0.0342(9) Uani 1 1 d . U . . .
O7 O 0.8244(3) 0.40123(17) 0.4305(3) 0.0357(10) Uani 1 1 d . U . . .
O8 O 0.9424(3) 0.43331(19) 0.4679(3) 0.0406(11) Uani 1 1 d . U . . .
O10 O 0.5316(2) 0.83511(17) 0.4142(3) 0.0326(9) Uani 1 1 d . U . . .
O11 O 0.8637(3) 0.7102(2) 0.7359(3) 0.0426(11) Uani 1 1 d . U . . .
O4 O 0.6267(3) 0.33175(19) 0.3181(3) 0.0395(10) Uani 1 1 d . U . . .
O9 O 0.4613(2) 0.80777(19) 0.4740(3) 0.0385(11) Uani 1 1 d . U . . .
O3 O 0.5491(3) 0.2960(2) 0.3612(4) 0.0547(15) Uani 1 1 d . U . . .
O5 O 0.8022(3) 0.5480(2) 0.7481(4) 0.0590(16) Uani 1 1 d . U . . .
C16 C 0.8544(4) 0.5578(3) 0.7272(4) 0.0342(13) Uani 1 1 d . U . . .
C23 C 0.7968(3) 0.7019(3) 0.7281(4) 0.0318(12) Uani 1 1 d . U . . .
C15 C 0.8805(4) 0.4314(2) 0.4745(4) 0.0316(12) Uani 1 1 d . U . . .
C6 C 0.8253(4) 0.2615(3) 0.5147(4) 0.0370(14) Uani 1 1 d . U . . .
H6 H 0.8761 0.2694 0.5247 0.044 Uiso 1 1 calc R . . . .
C4 C 0.6851(4) 0.2746(2) 0.4349(4) 0.0317(12) Uani 1 1 d . U . . .
C20 C 0.5872(4) 0.7503(3) 0.5946(4) 0.0346(13) Uani 1 1 d . U . . .
H20 H 0.5384 0.7474 0.5932 0.041 Uiso 1 1 calc R . . . .
C13 C 0.9199(4) 0.5334(3) 0.6393(4) 0.0379(14) Uani 1 1 d . U . . .
H13 H 0.9583 0.5581 0.6665 0.045 Uiso 1 1 calc R . . . .
C21 C 0.5949(3) 0.7798(2) 0.5348(4) 0.0299(12) Uani 1 1 d . U . . .
C19 C 0.6529(3) 0.7247(3) 0.6573(4) 0.0320(13) Uani 1 1 d . U . . .
H19 H 0.6478 0.7054 0.6982 0.038 Uiso 1 1 calc R . . . .
C12 C 0.8613(4) 0.5292(3) 0.6632(4) 0.0374(14) Uani 1 1 d D U . . .
C22 C 0.6683(4) 0.7829(3) 0.5356(4) 0.0359(14) Uani 1 1 d . U . . .
H22 H 0.6734 0.8022 0.4945 0.043 Uiso 1 1 calc R . . . .
C14 C 0.9259(4) 0.5037(2) 0.5780(4) 0.0356(14) Uani 1 1 d . U . . .
H14 H 0.9669 0.5091 0.5651 0.043 Uiso 1 1 calc R . . . .
C18 C 0.7329(4) 0.7572(3) 0.5976(4) 0.0364(14) Uani 1 1 d . U . . .
H18 H 0.7815 0.7595 0.5983 0.044 Uiso 1 1 calc R . . . .
C17 C 0.7261(3) 0.7279(2) 0.6591(4) 0.0302(12) Uani 1 1 d . U . . .
C9 C 0.8705(4) 0.4660(2) 0.5360(4) 0.0328(13) Uani 1 1 d . U . . .
C10 C 0.8082(4) 0.4596(3) 0.5539(4) 0.0389(15) Uani 1 1 d . U . . .
H10 H 0.7700 0.4351 0.5247 0.047 Uiso 1 1 calc R . . . .
C24 C 0.5253(3) 0.8094(2) 0.4700(4) 0.0277(11) Uani 1 1 d . U . . .
O2 O 0.4542(4) 0.4089(3) 0.3268(4) 0.0738(18) Uani 1 1 d . U . . .
C8 C 0.6157(4) 0.3022(3) 0.3672(4) 0.0346(13) Uani 1 1 d . U . . .
C5 C 0.7608(4) 0.2859(3) 0.4496(4) 0.0367(14) Uani 1 1 d . U . . .
H5 H 0.7684 0.3098 0.4157 0.044 Uiso 1 1 calc R . . . .
C11 C 0.8022(4) 0.4894(3) 0.6146(5) 0.0408(15) Uani 1 1 d . U . . .
H11 H 0.7599 0.4843 0.6255 0.049 Uiso 1 1 calc R . . . .
C3 C 0.5606(6) 0.5309(4) 0.5526(6) 0.065(2) Uani 1 1 d . U . . .
H3 H 0.6028 0.5516 0.5880 0.078 Uiso 1 1 calc R . . . .
O15 O 1.0000 0.3558(4) 0.7500 0.107(5) Uani 1 2 d DS TU P . .
C1 C 0.5052(6) 0.4688(3) 0.4394(5) 0.059(2) Uani 1 1 d . U . . .
C7 C 0.5152(7) 0.4346(3) 0.3744(6) 0.068(2) Uani 1 1 d . U . . .
C2 C 0.5673(6) 0.4999(4) 0.4917(6) 0.067(2) Uani 1 1 d . U . . .
H2 H 0.6134 0.5004 0.4867 0.081 Uiso 1 1 calc R . . . .
N2 N 0.3680(7) 0.6522(4) 0.3674(7) 0.102(3) Uani 1 1 d D U . . .
H2A H 0.3536 0.6636 0.3167 0.123 Uiso 1 1 d R . . . .
O14 O 0.8051(9) 0.4389(5) 0.7864(7) 0.154(5) Uani 1 1 d D U . . .
H14A H 0.8174 0.4614 0.7631 0.231 Uiso 1 1 calc GR . . . .
C30 C 0.8700(12) 0.4290(9) 0.8698(10) 0.164(7) Uani 1 1 d D U . . .
H30A H 0.9102 0.4104 0.8642 0.246 Uiso 1 1 calc GR . . . .
H30B H 0.8517 0.4096 0.9027 0.246 Uiso 1 1 calc GR . . . .
H30C H 0.8915 0.4605 0.8985 0.246 Uiso 1 1 calc GR . . . .
C27 C 0.568(3) 0.6115(17) 0.371(3) 0.311(12) Uani 1 1 d D U . . .
O13 O 0.638(2) 0.5322(13) 0.328(2) 0.334(12) Uani 1 1 d D U . . .
C28 C 0.683(3) 0.6339(15) 0.496(3) 0.283(12) Uani 1 1 d D U . . .
C29 C 0.745(3) 0.5880(18) 0.454(3) 0.312(14) Uani 1 1 d D U . . .
N3 N 0.662(2) 0.6049(17) 0.417(3) 0.318(12) Uani 1 1 d D U . . .
C25 C 1.0000 0.4104(5) 0.7500 0.112(8) Uani 1 2 d DS TU P . .
H25A H 0.9540 0.4225 0.7001 0.168 Uiso 0.5 1 calc GR . . A -1
H25B H 1.0468 0.4225 0.7492 0.168 Uiso 0.5 1 calc GR . . A -1
H25C H 0.9992 0.4225 0.8007 0.168 Uiso 0.5 1 calc GR . . A -1
C26 C 0.610(3) 0.5680(16) 0.350(3) 0.304(13) Uani 1 1 d D U . . .
C32 C 0.4318(11) 0.6833(7) 0.4337(13) 0.143(6) Uani 1 1 d . U . . .
H32A H 0.4371 0.7142 0.4083 0.215 Uiso 1 1 calc GR . . . .
H32B H 0.4808 0.6649 0.4572 0.215 Uiso 1 1 calc GR . . . .
H32C H 0.4190 0.6911 0.4786 0.215 Uiso 1 1 calc GR . . . .
C31 C 0.3831(12) 0.6003(5) 0.3721(15) 0.169(8) Uani 1 1 d D U . . .
H31A H 0.3568 0.5860 0.3154 0.253 Uiso 1 1 calc GR . . . .
H31B H 0.3640 0.5845 0.4073 0.253 Uiso 1 1 calc GR . . . .
H31C H 0.4391 0.5948 0.3966 0.253 Uiso 1 1 calc GR . . . .
O1 O 0.5761(6) 0.4314(4) 0.3741(6) 0.100(3) Uani 1 1 d . U . . .

loop_
_atom_site_aniso_label
_atom_site_aniso_U_11
_atom_site_aniso_U_22
_atom_site_aniso_U_33
_atom_site_aniso_U_23
_atom_site_aniso_U_13
_atom_site_aniso_U_12
Cd2 0.0218(2) 0.0236(2) 0.0172(2) -0.00068(14) 0.00753(15) 0.00003(14)
Cd1 0.0222(3) 0.0436(4) 0.0363(4) 0.000 0.0082(3) 0.000
K2 0.0337(9) 0.0407(10) 0.0259(8) 0.000 0.0155(7) 0.000
K1 0.0361(8) 0.0745(13) 0.0501(10) 0.0173(9) 0.0082(7) -0.0112(8)
O6 0.033(2) 0.034(2) 0.026(2) -0.0065(16) 0.0145(17) 0.0005(17)
O12 0.033(2) 0.040(2) 0.025(2) 0.0071(17) 0.0094(17) 0.0092(18)
O7 0.045(2) 0.030(2) 0.036(2) -0.0142(18) 0.023(2) -0.0100(18)
O8 0.045(3) 0.044(3) 0.042(3) -0.020(2) 0.028(2) -0.015(2)
O10 0.033(2) 0.039(2) 0.025(2) 0.0084(17) 0.0125(17) 0.0072(18)
O11 0.027(2) 0.047(3) 0.047(3) 0.013(2) 0.012(2) 0.0097(19)
O4 0.032(2) 0.047(3) 0.036(2) 0.016(2) 0.0135(19) 0.0050(19)
O9 0.026(2) 0.051(3) 0.038(2) 0.020(2) 0.0152(19) 0.0129(19)
O3 0.030(2) 0.075(4) 0.052(3) 0.034(3) 0.013(2) 0.007(2)
O5 0.061(3) 0.070(4) 0.069(4) -0.038(3) 0.049(3) -0.025(3)
C16 0.039(3) 0.037(3) 0.031(3) -0.008(2) 0.020(3) -0.005(3)
C23 0.028(3) 0.040(3) 0.025(3) 0.002(2) 0.010(2) 0.010(2)
C15 0.041(3) 0.027(3) 0.028(3) -0.005(2) 0.018(2) -0.002(2)
C6 0.025(3) 0.045(4) 0.040(3) 0.013(3) 0.014(3) -0.001(3)
C4 0.029(3) 0.034(3) 0.028(3) 0.006(2) 0.010(2) 0.000(2)
C20 0.025(3) 0.048(4) 0.033(3) 0.013(3) 0.015(2) 0.007(3)
C13 0.044(3) 0.038(4) 0.035(3) -0.013(3) 0.022(3) -0.010(3)
C21 0.027(3) 0.035(3) 0.026(3) 0.008(2) 0.012(2) 0.006(2)
C19 0.028(3) 0.044(4) 0.027(3) 0.014(2) 0.014(2) 0.009(2)
C12 0.038(3) 0.040(3) 0.039(3) -0.002(2) 0.022(3) -0.002(3)
C22 0.032(3) 0.043(4) 0.035(3) 0.013(3) 0.019(3) 0.007(3)
C14 0.040(3) 0.033(3) 0.041(3) -0.015(3) 0.024(3) -0.010(3)
C18 0.028(3) 0.050(4) 0.035(3) 0.012(3) 0.018(3) 0.007(3)
C17 0.028(3) 0.032(3) 0.028(3) 0.005(2) 0.011(2) 0.006(2)
C9 0.042(3) 0.029(3) 0.032(3) -0.010(2) 0.022(3) -0.005(2)
C10 0.040(3) 0.039(3) 0.043(3) -0.017(3) 0.023(3) -0.013(3)
C24 0.029(3) 0.030(3) 0.021(2) 0.003(2) 0.009(2) 0.002(2)
O2 0.092(4) 0.059(4) 0.051(3) -0.023(3) 0.018(3) 0.001(3)
C8 0.031(3) 0.040(3) 0.029(3) 0.003(2) 0.011(2) -0.001(2)
C5 0.031(3) 0.041(4) 0.037(3) 0.015(3) 0.016(3) 0.001(3)
C11 0.043(4) 0.045(4) 0.043(4) -0.017(3) 0.027(3) -0.013(3)
C3 0.075(5) 0.053(5) 0.048(4) -0.015(3) 0.013(4) -0.012(4)
O15 0.153(12) 0.060(6) 0.071(7) 0.000 0.024(8) 0.000
C1 0.079(5) 0.042(4) 0.043(4) -0.010(3) 0.018(4) -0.003(4)
C7 0.087(6) 0.043(5) 0.049(5) -0.012(3) 0.011(4) 0.001(4)
C2 0.076(5) 0.056(5) 0.054(5) -0.016(4) 0.019(4) -0.005(4)
N2 0.131(9) 0.074(6) 0.083(7) -0.016(5) 0.034(6) 0.013(6)
O14 0.188(10) 0.142(10) 0.095(7) 0.007(6) 0.036(7) -0.068(8)
C30 0.178(14) 0.179(15) 0.103(9) -0.032(10) 0.041(8) 0.001(12)
C27 0.313(13) 0.317(16) 0.302(15) 0.006(9) 0.146(9) -0.005(9)
O13 0.38(2) 0.328(19) 0.324(19) -0.002(14) 0.191(16) -0.014(14)
C28 0.306(19) 0.25(2) 0.298(17) 0.036(14) 0.151(13) -0.034(15)
C29 0.309(13) 0.31(2) 0.31(2) 0.024(16) 0.143(14) -0.005(14)
N3 0.316(13) 0.321(15) 0.322(14) 0.000(9) 0.155(9) 0.000(9)
C25 0.17(2) 0.048(7) 0.069(10) 0.000 0.019(12) 0.000
C26 0.308(15) 0.306(15) 0.302(15) 0.018(9) 0.148(9) -0.004(8)
C32 0.127(11) 0.143(12) 0.163(13) -0.066(10) 0.071(10) -0.037(9)
C31 0.148(13) 0.078(7) 0.212(16) -0.004(10) 0.031(11) -0.006(9)
O1 0.103(5) 0.096(5) 0.102(5) -0.040(4) 0.048(4) 0.007(4)

loop_
_atom_type_symbol
_atom_type_description
_atom_type_scat_dispersion_real
_atom_type_scat_dispersion_imag
_atom_type_scat_source
C C 0.0033 0.0016 'International Tables Vol C Tables 4.2.6.8 and 6.1.1.4'
H H 0.0000 0.0000 'International Tables Vol C Tables 4.2.6.8 and 6.1.1.4'
Cd Cd -0.8075 1.2024 'International Tables Vol C Tables 4.2.6.8 and 6.1.1.4'
K K 0.2009 0.2494 'International Tables Vol C Tables 4.2.6.8 and 6.1.1.4'
N N 0.0061 0.0033 'International Tables Vol C Tables 4.2.6.8 and 6.1.1.4'
O O 0.0106 0.0060 'International Tables Vol C Tables 4.2.6.8 and 6.1.1.4'

loop_
_geom_angle_atom_site_label_1
_geom_angle_atom_site_label_2
_geom_angle_atom_site_label_3
_geom_angle
_geom_angle_site_symmetry_1
_geom_angle_site_symmetry_3
K2 Cd2 K1 130.05(3) 7_666 6_566
O6 Cd2 K2 51.93(12) . 7_666
O6 Cd2 K1 90.83(11) . 6_566
O6 Cd2 O7 119.82(16) . 6_566
O6 Cd2 O8 97.37(17) . 6_566
O6 Cd2 O10 89.44(15) . 8_566
O6 Cd2 O9 144.07(16) . 8_566
O6 Cd2 C15 111.07(18) . 6_566
O6 Cd2 C24 116.86(17) . 8_566
O12 Cd2 K2 94.82(12) . 7_666
O12 Cd2 K1 49.61(13) . 6_566
O12 Cd2 O6 92.59(16) . .
O12 Cd2 O7 84.87(16) . 6_566
O12 Cd2 O8 138.65(17) . 6_566
O12 Cd2 O10 127.21(16) . 8_566
O12 Cd2 O9 103.96(17) . 8_566
O12 Cd2 C15 112.26(18) . 6_566
O12 Cd2 C24 119.60(18) . 8_566
O7 Cd2 K2 171.75(12) 6_566 7_666
O7 Cd2 K1 44.82(12) 6_566 6_566
O7 Cd2 O10 137.23(15) 6_566 8_566
O7 Cd2 C15 27.94(17) 6_566 6_566
O7 Cd2 C24 116.11(17) 6_566 8_566
O8 Cd2 K2 122.64(11) 6_566 7_666
O8 Cd2 K1 90.07(13) 6_566 6_566
O8 Cd2 O7 55.46(15) 6_566 6_566
O8 Cd2 O10 93.04(16) 6_566 8_566
O8 Cd2 C15 27.52(17) 6_566 6_566
O8 Cd2 C24 91.08(18) 6_566 8_566
O10 Cd2 K2 48.29(10) 8_566 7_666
O10 Cd2 K1 176.81(12) 8_566 6_566
O10 Cd2 C15 115.93(17) 8_566 6_566
O10 Cd2 C24 27.49(16) 8_566 8_566
O9 Cd2 K2 94.47(12) 8_566 7_666
O9 Cd2 K1 124.18(11) 8_566 6_566
O9 Cd2 O7 93.60(17) 8_566 6_566
O9 Cd2 O8 90.94(19) 8_566 6_566
O9 Cd2 O10 55.14(14) 8_566 8_566
O9 Cd2 C15 92.04(19) 8_566 6_566
O9 Cd2 C24 27.70(16) 8_566 8_566
C15 Cd2 K2 149.67(14) 6_566 7_666
C15 Cd2 K1 66.88(14) 6_566 6_566
C15 Cd2 C24 104.47(18) 6_566 8_566
C24 Cd2 K2 71.18(12) 8_566 7_666
C24 Cd2 K1 151.87(13) 8_566 6_566
K1 Cd1 K1 143.02(7) 2_655 .
O4 Cd1 K1 161.20(12) 2_655 .
O4 Cd1 K1 44.33(12) . .
O4 Cd1 K1 44.33(12) 2_655 2_655
O4 Cd1 K1 161.20(12) . 2_655
O4 Cd1 O4 137.2(3) . 2_655
O4 Cd1 O3 93.55(18) 2_655 .
O4 Cd1 O3 54.20(16) . .
O4 Cd1 O3 54.20(16) 2_655 2_655
O4 Cd1 O3 93.55(18) . 2_655
O4 Cd1 C8 27.22(17) . .
O4 Cd1 C8 117.23(19) 2_655 .
O4 Cd1 C8 27.22(17) 2_655 2_655
O4 Cd1 C8 117.23(19) . 2_655
O3 Cd1 K1 96.39(12) . .
O3 Cd1 K1 110.10(13) 2_655 .
O3 Cd1 K1 110.09(13) . 2_655
O3 Cd1 K1 96.39(12) 2_655 2_655
O3 Cd1 O3 88.4(3) 2_655 .
O3 Cd1 C8 92.4(2) 2_655 .
O3 Cd1 C8 92.4(2) . 2_655
O3 Cd1 C8 27.04(17) 2_655 2_655
O3 Cd1 C8 27.04(17) . .
O2 Cd1 K1 111.89(19) . .
O2 Cd1 K1 45.05(18) 2_655 .
O2 Cd1 K1 45.05(18) . 2_655
O2 Cd1 K1 111.89(19) 2_655 2_655
O2 Cd1 O4 83.8(2) . 2_655
O2 Cd1 O4 119.4(2) . .
O2 Cd1 O4 83.8(2) 2_655 .
O2 Cd1 O4 119.4(2) 2_655 2_655
O2 Cd1 O3 137.8(2) . 2_655
O2 Cd1 O3 90.8(2) . .
O2 Cd1 O3 137.8(2) 2_655 .
O2 Cd1 O3 90.8(2) 2_655 2_655
O2 Cd1 O2 116.5(4) 2_655 .
O2 Cd1 C8 105.3(2) 2_655 2_655
O2 Cd1 C8 105.3(2) . .
O2 Cd1 C8 111.0(2) 2_655 .
O2 Cd1 C8 111.0(2) . 2_655
C8 Cd1 K1 69.91(14) 2_655 2_655
C8 Cd1 K1 135.97(14) . 2_655
C8 Cd1 K1 69.91(14) . .
C8 Cd1 K1 135.97(14) 2_655 .
C8 Cd1 C8 107.4(3) . 2_655
Cd2 K2 Cd2 148.98(6) 8_465 7_666
O6 K2 Cd2 39.08(8) 7_666 7_666
O6 K2 Cd2 112.51(10) 8_465 7_666
O6 K2 Cd2 112.51(10) 7_666 8_465
O6 K2 Cd2 39.08(8) 8_465 8_465
O6 K2 O6 85.27(18) 7_666 8_465
O10 K2 Cd2 42.77(9) 2_655 7_666
O10 K2 Cd2 135.22(10) 2_655 8_465
O10 K2 Cd2 42.77(9) . 8_465
O10 K2 Cd2 135.22(10) . 7_666
O10 K2 O6 73.85(12) . 8_465
O10 K2 O6 102.20(13) 2_655 8_465
O10 K2 O6 73.84(12) 2_655 7_666
O10 K2 O6 102.20(13) . 7_666
O10 K2 O10 174.8(2) . 2_655
O10 K2 O11 101.94(14) . 7_666
O10 K2 O11 80.15(14) . 8_465
O10 K2 O11 80.15(14) 2_655 7_666
O10 K2 O11 101.94(14) 2_655 8_465
O11 K2 Cd2 52.80(10) 7_666 7_666
O11 K2 Cd2 52.80(10) 8_465 8_465
O11 K2 Cd2 144.62(11) 8_465 7_666
O11 K2 Cd2 144.62(11) 7_666 8_465
O11 K2 O6 71.07(14) 7_666 7_666
O11 K2 O6 71.07(14) 8_465 8_465
O11 K2 O6 154.71(15) 7_666 8_465
O11 K2 O6 154.71(15) 8_465 7_666
O11 K2 O11 133.6(2) 8_465 7_666
Cd2 K1 Cd1 142.77(6) 6_565 .
O12 K1 Cd2 38.12(9) 6_565 6_565
O12 K1 Cd1 111.38(11) 6_565 .
O12 K1 O1 139.5(2) 6_565 .
O7 K1 Cd2 40.84(10) . 6_565
O7 K1 Cd1 126.10(12) . .
O7 K1 O12 71.53(14) . 6_565
O7 K1 O4 95.74(15) . .
O7 K1 O5 77.76(17) . 6_565
O7 K1 O2 163.4(2) . 2_655
O7 K1 O1 96.9(2) . .
O4 K1 Cd2 104.65(12) . 6_565
O4 K1 Cd1 38.45(10) . .
O4 K1 O12 80.24(16) . 6_565
O4 K1 O5 154.54(19) . 6_565
O4 K1 O2 72.12(17) . 2_655
O4 K1 O1 62.0(2) . .
O5 K1 Cd2 54.72(11) 6_565 6_565
O5 K1 Cd1 156.13(14) 6_565 .
O5 K1 O12 74.35(16) 6_565 6_565
O5 K1 O1 142.7(2) 6_565 .
O2 K1 Cd2 152.09(19) 2_655 6_565
O2 K1 Cd1 38.14(15) 2_655 .
O2 K1 O12 116.0(2) 2_655 6_565
O2 K1 O5 118.1(2) 2_655 6_565
O2 K1 O1 67.6(2) 2_655 .
O1 K1 Cd2 136.56(18) . 6_565
O1 K1 Cd1 44.43(15) . .
Cd2 O6 K2 88.99(14) . 7_666
C16 O6 Cd2 113.2(4) . .
C16 O6 K2 152.8(4) . 7_666
Cd2 O12 K1 92.27(15) . 6_566
C23 O12 Cd2 109.3(4) . .
C23 O12 K1 148.4(4) . 6_566
Cd2 O7 K1 94.33(15) 6_565 .
C15 O7 Cd2 90.5(4) . 6_565
C15 O7 K1 134.9(4) . .
C15 O8 Cd2 91.6(4) . 6_565
Cd2 O10 K2 88.94(13) 8_465 .
C24 O10 Cd2 88.8(3) . 8_465
C24 O10 K2 140.9(4) . .
C23 O11 K2 146.6(5) . 7_666
Cd1 O4 K1 97.21(17) . .
C8 O4 Cd1 96.1(4) . .
C8 O4 K1 152.8(4) . .
C24 O9 Cd2 94.2(3) . 8_465
C8 O3 Cd1 87.7(4) . .
C16 O5 K1 142.7(5) . 6_566
O6 C16 O5 125.4(6) . .
O6 C16 C12 113.3(6) . .
O5 C16 C12 121.3(6) . .
O12 C23 C17 116.8(5) . .
O11 C23 O12 123.3(5) . .
O11 C23 C17 119.9(6) . .
O7 C15 Cd2 61.6(3) . 6_565
O7 C15 C9 117.6(6) . .
O8 C15 Cd2 60.9(3) . 6_565
O8 C15 O7 122.5(5) . .
O8 C15 C9 120.0(5) . .
C9 C15 Cd2 178.2(4) . 6_565
C4 C6 H6 119.6 7_656 .
C4 C6 C5 120.7(6) 7_656 .
C5 C6 H6 119.6 . .
C6 C4 C8 120.4(6) 7_656 .
C5 C4 C6 119.3(6) . 7_656
C5 C4 C8 120.2(6) . .
C21 C20 H20 120.0 . .
C21 C20 C19 119.9(5) . .
C19 C20 H20 120.0 . .
C12 C13 H13 117.4 . .
C12 C13 C14 125.3(6) . .
C14 C13 H13 117.4 . .
C20 C21 C22 120.0(5) . .
C20 C21 C24 120.1(5) . .
C22 C21 C24 120.0(5) . .
C20 C19 H19 119.7 . .
C17 C19 C20 120.6(5) . .
C17 C19 H19 119.7 . .
C16 C12 C11 120.2(6) . .
C13 C12 C16 126.9(6) . .
C13 C12 C11 112.8(6) . .
C21 C22 H22 120.2 . .
C18 C22 C21 119.6(6) . .
C18 C22 H22 120.2 . .
C13 C14 H14 120.1 . .
C13 C14 C9 119.8(6) . .
C9 C14 H14 120.1 . .
C22 C18 H18 119.6 . .
C22 C18 C17 120.9(6) . .
C17 C18 H18 119.6 . .
C19 C17 C23 120.3(5) . .
C18 C17 C23 120.6(5) . .
C18 C17 C19 119.0(5) . .
C14 C9 C15 119.6(6) . .
C10 C9 C15 121.0(6) . .
C10 C9 C14 119.3(6) . .
C9 C10 H10 119.7 . .
C11 C10 C9 120.6(6) . .
C11 C10 H10 119.7 . .
O10 C24 Cd2 63.7(3) . 8_465
O10 C24 O9 121.6(5) . .
O10 C24 C21 120.0(5) . .
O9 C24 Cd2 58.1(3) . 8_465
O9 C24 C21 118.3(5) . .
C21 C24 Cd2 174.2(4) . 8_465
Cd1 O2 K1 96.8(2) . 2_655
C7 O2 Cd1 100.4(7) . .
C7 O2 K1 148.5(6) . 2_655
O4 C8 Cd1 56.7(3) . .
O4 C8 C4 118.6(6) . .
O3 C8 Cd1 65.3(4) . .
O3 C8 O4 121.8(6) . .
O3 C8 C4 119.6(6) . .
C4 C8 Cd1 172.8(5) . .
C6 C5 H5 120.0 . .
C4 C5 C6 120.0(6) . .
C4 C5 H5 120.0 . .
C12 C11 H11 119.0 . .
C10 C11 C12 122.1(6) . .
C10 C11 H11 119.0 . .
C1 C3 H3 119.3 5_666 .
C1 C3 C2 121.4(9) 5_666 .
C2 C3 H3 119.3 . .
C3 C1 C7 122.8(9) 5_666 .
C3 C1 C2 118.9(9) 5_666 .
C2 C1 C7 118.3(10) . .
O2 C7 C1 113.9(10) . .
O1 C7 O2 124.6(10) . .
O1 C7 C1 121.4(9) . .
C3 C2 H2 120.2 . .
C1 C2 C3 119.6(10) . .
C1 C2 H2 120.2 . .
C32 N2 H2A 111.5 . .
C31 N2 H2A 111.3 . .
C31 N2 C32 115.4(14) . .
C30 O14 H14A 109.5 . .
O14 C30 H30A 109.5 . .
O14 C30 H30B 109.5 . .
O14 C30 H30C 109.5 . .
H30A C30 H30B 109.5 . .
H30A C30 H30C 109.5 . .
H30B C30 H30C 109.5 . .
C26 C27 N3 56.9(14) . .
C28 N3 C27 99(4) . .
C28 N3 C29 89(3) . .
C28 N3 C26 150(4) . .
C29 N3 C27 169(4) . .
C26 N3 C27 60.1(15) . .
C26 N3 C29 109(4) . .
O15 C25 H25A 109.5 . .
O15 C25 H25B 109.5 . .
O15 C25 H25C 109.5 . .
H25A C25 H25B 109.5 . .
H25A C25 H25C 109.5 . .
H25B C25 H25C 109.5 . .
O13 C26 C27 176(5) . .
O13 C26 N3 121(5) . .
N3 C26 C27 63(2) . .
N2 C32 H32A 109.5 . .
N2 C32 H32B 109.5 . .
N2 C32 H32C 109.5 . .
H32A C32 H32B 109.5 . .
H32A C32 H32C 109.5 . .
H32B C32 H32C 109.5 . .
N2 C31 H31A 109.5 . .
N2 C31 H31B 109.5 . .
N2 C31 H31C 109.5 . .
H31A C31 H31B 109.5 . .
H31A C31 H31C 109.5 . .
H31B C31 H31C 109.5 . .
C7 O1 K1 155.6(7) . .

loop_
_geom_bond_atom_site_label_1
_geom_bond_atom_site_label_2
_geom_bond_distance
_geom_bond_site_symmetry_2
Cd2 K2 3.5841(7) 7_666
Cd2 K1 3.6250(19) 6_566
Cd2 O6 2.260(4) .
Cd2 O12 2.240(4) .
Cd2 O7 2.377(4) 6_566
Cd2 O8 2.364(4) 6_566
Cd2 O10 2.434(4) 8_566
Cd2 O9 2.309(4) 8_566
Cd2 C15 2.703(6) 6_566
Cd2 C24 2.714(6) 8_566
Cd1 K1 3.6679(17) .
Cd1 K1 3.6678(17) 2_655
Cd1 O4 2.299(4) .
Cd1 O4 2.299(4) 2_655
Cd1 O3 2.487(5) 2_655
Cd1 O3 2.487(5) .
Cd1 O2 2.281(7) .
Cd1 O2 2.281(7) 2_655
Cd1 C8 2.735(6) .
Cd1 C8 2.735(6) 2_655
K2 Cd2 3.5840(7) 8_465
K2 Cd2 3.5840(7) 7_666
K2 O6 2.822(5) 7_666
K2 O6 2.822(5) 8_465
K2 O10 2.676(4) 2_655
K2 O10 2.676(4) .
K2 O11 2.731(5) 8_465
K2 O11 2.731(5) 7_666
K1 Cd2 3.6251(19) 6_565
K1 O12 2.763(5) 6_565
K1 O7 2.563(5) .
K1 O4 2.584(5) .
K1 O5 2.742(5) 6_565
K1 O2 2.614(7) 2_655
K1 O1 3.353(9) .
O6 K2 2.822(5) 7_666
O6 C16 1.225(8) .
O12 K1 2.763(5) 6_566
O12 C23 1.280(8) .
O7 Cd2 2.378(4) 6_565
O7 C15 1.267(7) .
O8 Cd2 2.364(4) 6_565
O8 C15 1.250(8) .
O10 Cd2 2.434(4) 8_465
O10 C24 1.253(7) .
O11 K2 2.731(5) 7_666
O11 C23 1.245(8) .
O4 C8 1.258(8) .
O9 Cd2 2.309(4) 8_465
O9 C24 1.265(7) .
O3 C8 1.244(8) .
O5 K1 2.742(5) 6_566
O5 C16 1.251(8) .
C16 C12 1.419(9) .
C23 C17 1.493(8) .
C15 Cd2 2.704(6) 6_565
C15 C9 1.503(8) .
C6 H6 0.9300 .
C6 C4 1.384(9) 7_656
C6 C5 1.387(9) .
C4 C6 1.384(9) 7_656
C4 C8 1.491(8) .
C4 C5 1.382(9) .
C20 H20 0.9300 .
C20 C21 1.377(8) .
C20 C19 1.395(8) .
C13 H13 0.9300 .
C13 C12 1.383(9) .
C13 C14 1.388(8) .
C21 C22 1.408(8) .
C21 C24 1.502(8) .
C19 H19 0.9300 .
C19 C17 1.394(8) .
C12 C11 1.485(9) .
C22 H22 0.9300 .
C22 C18 1.382(9) .
C14 H14 0.9300 .
C14 C9 1.388(9) .
C18 H18 0.9300 .
C18 C17 1.392(8) .
C9 C10 1.387(9) .
C10 H10 0.9300 .
C10 C11 1.381(9) .
C24 Cd2 2.714(6) 8_465
O2 K1 2.614(7) 2_655
O2 C7 1.265(12) .
C5 H5 0.9300 .
C11 H11 0.9300 .
C3 H3 0.9300 .
C3 C1 1.338(14) 5_666
C3 C2 1.409(13) .
O15 C25 1.442(14) .
C1 C3 1.338(14) 5_666
C1 C7 1.546(13) .
C1 C2 1.380(13) .
C7 O1 1.175(14) .
C2 H2 0.9300 .
N2 H2A 0.8600 .
N2 C32 1.480(18) .
N2 C31 1.394(14) .
O14 H14A 0.8200 .
O14 C30 1.433(14) .
C30 H30A 0.9600 .
C30 H30B 0.9600 .
C30 H30C 0.9600 .
C27 N3 1.59(5) .
C27 C26 1.541(19) .
O13 C26 1.241(19) .
C28 N3 1.484(19) .
C29 N3 1.490(19) .
N3 C26 1.489(19) .
C25 H25A 0.9600 .
C25 H25B 0.9600 .
C25 H25C 0.9600 .
C32 H32A 0.9600 .
C32 H32B 0.9600 .
C32 H32C 0.9600 .
C31 H31A 0.9600 .
C31 H31B 0.9600 .
C31 H31C 0.9600 .
